data_1513979
loop_
_publ_author_name
'Armstrong, A. R.'
'Bruce, P. G.'

_publ_section_title
;
 Synthesis of layered Li Mn O2 as an electrode for rechargeable lithium
 batteries
;
_journal_coden_ASTM NATUAS
_journal_name_full 'Nature (London, United Kingdom)'
_journal_page_first 499
_journal_page_last 500
_journal_paper_doi 10.1038/381499a0
_journal_volume 381
_journal_year 1996
_chemical_formula_structural 'Li (Mn O2)'
_chemical_formula_sum 'Li Mn O2'
_chemical_name_systematic 'Lithium Manganate(III)'
_space_group_IT_number 12
_symmetry_Int_Tables_number 12
_symmetry_space_group_name_Hall '-C 2y'
_symmetry_space_group_name_H-M 'C 1 2/m 1'
_audit_creation_date 1998/06/26
_cell_angle_alpha 90.
_cell_angle_beta 116.006(3)
_cell_angle_gamma 90.
_cell_formula_units_Z 2
_cell_length_a 5.4387(7)
_cell_length_b 2.80857(4)
_cell_length_c 5.3878(6)
_cell_volume 73.966(13)
_refine_ls_R_factor_all 0.006
_cod_data_source_file 'data_LiMnO2melanie082993.cif'
_cod_data_source_block /var/www/cod/tmp/uploads/1395763063.16-D290F29E9218B844.cif
_cod_original_cell_volume 73.97
_cod_original_formula_sum 'Li1 Mn1 O2'
_cod_database_code 1513979

loop_
_symmetry_equiv_pos_site_id
_symmetry_equiv_pos_as_xyz
1 '-x, y, -z'
2 '-x, -y, -z'
3 'x, -y, z'
4 'x, y, z'
5 '-x+1/2, y+1/2, -z'
6 '-x+1/2, -y+1/2, -z'
7 'x+1/2, -y+1/2, z'
8 'x+1/2, y+1/2, z'

loop_
_atom_site_label
_atom_site_type_symbol
_atom_site_symmetry_multiplicity
_atom_site_Wyckoff_symbol
_atom_site_fract_x
_atom_site_fract_y
_atom_site_fract_z
_atom_site_occupancy
_atom_site_attached_hydrogens
_atom_site_B_iso_or_equiv
Li1 Li1+ 2 d 0 0.5 0.5 0.91(4) 0 2.4(2)
Mn1 Mn3+ 2 d 0 0.5 0.5 0.09(4) 0 2.4(2)
Li2 Li1+ 2 a 0 0 0 0.10(3) 0 0.72(6)
Mn2 Mn3+ 2 a 0 0 0 0.90(3) 0 0.72(6)
O1 O2- 4 i 0.2723(3) 0 0.7706(2) 1. 0 0.68(4)

loop_
_atom_type_symbol
_atom_type_oxidation_number
Li1+ 1
Mn3+ 3
O2- -2
